data_1558641
loop_
_publ_author_name
'Rekhroukh, Feriel'
'Chen, Wenyi'
'Brown, Ryan'
'White, Andrew J. P.'
'Crimmin, Mark Richard'

_publ_section_title
;
 Palladium-Catalysed C--F Alumination of Fluorobenzenes: Mechanistic
 Diversity and Origin of Selectivity
;
_journal_name_full 'Chemical Science'
_journal_paper_doi 10.1039/D0SC01915A
_journal_year 2020
_chemical_formula_moiety 'C35 H46 Al F N2'
_chemical_formula_sum 'C35 H46 Al F N2'
_chemical_formula_weight 540.72
_space_group_crystal_system orthorhombic
_space_group_IT_number 62
_space_group_name_Hall '-P 2ac 2n'
_space_group_name_H-M_alt 'P n m a'
_atom_sites_solution_hydrogens geom
_audit_creation_method SHELXL-2017/1
_audit_update_record
;
2019-05-21 deposited with the CCDC.	2020-07-21 downloaded from the CCDC.
;
_cell_angle_alpha 90
_cell_angle_beta 90
_cell_angle_gamma 90
_cell_formula_units_Z 4
_cell_length_a 16.6384(4)
_cell_length_b 21.0131(6)
_cell_length_c 9.0227(2)
_cell_measurement_reflns_used 1922
_cell_measurement_temperature 173(2)
_cell_measurement_theta_max 72.5680
_cell_measurement_theta_min 4.1830
_cell_volume 3154.56(14)
_computing_cell_refinement 'CrysAlisPro, Rigaku OD'
_computing_data_collection 'CrysAlisPro, Rigaku OD'
_computing_data_reduction 'CrysAlisPro, Rigaku OD'
_computing_molecular_graphics 'Bruker SHELXTL'
_computing_publication_material 'CIFTAB-2014 (Sheldrick, 2017)'
_computing_structure_refinement 'SHELXL-2017/1 (Sheldrick, 2017)'
_computing_structure_solution 'SHELXS-2014 (Sheldrick, 2017)'
_diffrn_ambient_temperature 173(2)
_diffrn_detector_area_resol_mean 10.4115
_diffrn_measured_fraction_theta_full 0.988
_diffrn_measured_fraction_theta_max 0.958
_diffrn_measurement_device_type 'Agilent Xcalibur PX Ultra A'
_diffrn_measurement_method 'omega scans'
_diffrn_radiation_type CuK\a
_diffrn_radiation_wavelength 1.54184
_diffrn_reflns_av_R_equivalents 0.0427
_diffrn_reflns_av_unetI/netI 0.0493
_diffrn_reflns_Laue_measured_fraction_full 0.988
_diffrn_reflns_Laue_measured_fraction_max 0.958
_diffrn_reflns_limit_h_max 13
_diffrn_reflns_limit_h_min -20
_diffrn_reflns_limit_k_max 25
_diffrn_reflns_limit_k_min -13
_diffrn_reflns_limit_l_max 10
_diffrn_reflns_limit_l_min -10
_diffrn_reflns_number 6501
_diffrn_reflns_point_group_measured_fraction_full 0.988
_diffrn_reflns_point_group_measured_fraction_max 0.958
_diffrn_reflns_theta_full 67.684
_diffrn_reflns_theta_max 73.389
_diffrn_reflns_theta_min 4.208
_diffrn_source 'Enhance Ultra (Cu) X-ray Source'
_exptl_absorpt_coefficient_mu 0.791
_exptl_absorpt_correction_T_max 0.955
_exptl_absorpt_correction_T_min 0.854
_exptl_absorpt_correction_type analytical
_exptl_absorpt_process_details
; 
CrysAlisPro 1.171.38.46 (Rigaku Oxford Diffraction, 2015) 
Analytical numeric absorption correction using a multifaceted crystal 
model based on expressions derived by R.C. Clark & J.S. Reid. 
(Clark, R. C. & Reid, J. S. (1995). Acta Cryst. A51, 887-897) 
Empirical absorption correction using spherical harmonics, 
implemented in SCALE3 ABSPACK scaling algorithm. 
;
_exptl_crystal_colour Colourless
_exptl_crystal_density_diffrn 1.139
_exptl_crystal_description needles
_exptl_crystal_F_000 1168
_exptl_crystal_size_max 0.321
_exptl_crystal_size_mid 0.156
_exptl_crystal_size_min 0.073
_refine_diff_density_max 0.241
_refine_diff_density_min -0.278
_refine_diff_density_rms 0.045
_refine_ls_extinction_method none
_refine_ls_goodness_of_fit_ref 1.040
_refine_ls_hydrogen_treatment constr
_refine_ls_matrix_type full
_refine_ls_number_parameters 200
_refine_ls_number_reflns 3135
_refine_ls_number_restraints 20
_refine_ls_restrained_S_all 1.039
_refine_ls_R_factor_all 0.0703
_refine_ls_R_factor_gt 0.0458
_refine_ls_shift/su_max 0.000
_refine_ls_shift/su_mean 0.000
_refine_ls_structure_factor_coef Fsqd
_refine_ls_weighting_details 'w=1/[\s^2^(Fo^2^)+(0.0478P)^2^+0.8441P] where P=(Fo^2^+2Fc^2^)/3'
_refine_ls_weighting_scheme calc
_refine_ls_wR_factor_gt 0.1072
_refine_ls_wR_factor_ref 0.1248
_reflns_Friedel_coverage 0.000
_reflns_number_gt 2310
_reflns_number_total 3135
_reflns_threshold_expression 'I > 2\s(I)'
_cod_data_source_file d0sc01915a2.cif
_cod_data_source_block 2a
_cod_original_cell_volume 3154.55(14)
_cod_database_code 1558641
_shelx_shelxl_version_number 2017/1
_shelx_space_group_comment
; 
The symmetry employed for this shelxl refinement is uniquely defined 
by the following loop, which should always be used as a source of 
symmetry information in preference to the above space-group names. 
They are only intended as comments. 
;

loop_
_space_group_symop_operation_xyz
'x, y, z'
'-x+1/2, -y, z+1/2'
'-x, y+1/2, -z'
'x+1/2, -y+1/2, -z+1/2'
'-x, -y, -z'
'x-1/2, y, -z-1/2'
'x, -y-1/2, z'
'-x-1/2, y-1/2, z-1/2'

loop_
_atom_site_label
_atom_site_type_symbol
_atom_site_fract_x
_atom_site_fract_y
_atom_site_fract_z
_atom_site_U_iso_or_equiv
_atom_site_adp_type
_atom_site_occupancy
_atom_site_site_symmetry_order
_atom_site_calc_flag
_atom_site_refinement_flags_posn
_atom_site_refinement_flags_adp
_atom_site_refinement_flags_occupancy
_atom_site_disorder_assembly
_atom_site_disorder_group
Al1 Al 0.15287(4) 0.750000 0.55938(8) 0.02575(19) Uani 1 2 d S T P . .
F1 F 0.22445(10) 0.750000 0.42904(18) 0.0381(4) Uani 1 2 d S T P . .
N1 N 0.17801(9) 0.68257(7) 0.69017(17) 0.0261(3) Uani 1 1 d . . . . .
C1 C 0.23602(10) 0.69039(9) 0.7918(2) 0.0268(4) Uani 1 1 d . . . . .
C2 C 0.26714(15) 0.750000 0.8298(3) 0.0311(6) Uani 1 2 d S T P . .
H2A H 0.314719 0.750000 0.888042 0.037 Uiso 1 2 calc R U P . .
C3 C 0.26876(12) 0.63365(10) 0.8729(2) 0.0376(5) Uani 1 1 d . . . . .
H3A H 0.228228 0.617746 0.942443 0.056 Uiso 1 1 calc R U . . .
H3B H 0.317179 0.646010 0.927595 0.056 Uiso 1 1 calc R U . . .
H3C H 0.282233 0.600142 0.801516 0.056 Uiso 1 1 calc R U . . .
C4 C 0.14205(11) 0.61997(9) 0.6738(2) 0.0302(4) Uani 1 1 d . . . . .
C5 C 0.07505(12) 0.60455(10) 0.7612(2) 0.0380(5) Uani 1 1 d D . . . .
C6 C 0.03929(13) 0.54520(12) 0.7384(3) 0.0486(6) Uani 1 1 d . . . . .
H6A H -0.006315 0.533707 0.795820 0.058 Uiso 1 1 calc R U . . .
C7 C 0.06837(15) 0.50301(12) 0.6351(3) 0.0537(7) Uani 1 1 d . . . . .
H7A H 0.043106 0.462849 0.622088 0.064 Uiso 1 1 calc R U . . .
C8 C 0.13432(14) 0.51911(10) 0.5504(3) 0.0477(6) Uani 1 1 d . . . . .
H8A H 0.153898 0.489758 0.478939 0.057 Uiso 1 1 calc R U . . .
C9 C 0.17285(12) 0.57756(9) 0.5676(2) 0.0356(4) Uani 1 1 d . . . . .
C10 C 0.0427(3) 0.6484(3) 0.8785(6) 0.0496(14) Uani 0.800(10) 1 d D U P A 1
H10A H 0.075036 0.688489 0.879847 0.059 Uiso 0.800(10) 1 calc R U P A 1
C11 C -0.0452(3) 0.6642(3) 0.8444(6) 0.0570(11) Uani 0.800(10) 1 d D U P A 1
H11A H -0.066319 0.692799 0.920922 0.085 Uiso 0.800(10) 1 calc R U P A 1
H11B H -0.048729 0.685098 0.747470 0.085 Uiso 0.800(10) 1 calc R U P A 1
H11C H -0.076933 0.624918 0.842922 0.085 Uiso 0.800(10) 1 calc R U P A 1
C12 C 0.0481(2) 0.6154(3) 1.0333(4) 0.0693(16) Uani 0.800(10) 1 d D . P A 1
H12A H 0.026988 0.644147 1.109425 0.104 Uiso 0.800(10) 1 calc R U P A 1
H12B H 0.016414 0.576119 1.032106 0.104 Uiso 0.800(10) 1 calc R U P A 1
H12C H 0.104355 0.605302 1.055381 0.104 Uiso 0.800(10) 1 calc R U P A 1
C10' C 0.0327(14) 0.6497(18) 0.866(3) 0.070(8) Uiso 0.200(10) 1 d D U P A 2
H10B H 0.050342 0.690579 0.819552 0.084 Uiso 0.200(10) 1 calc R U P A 2
C11' C -0.0586(11) 0.6651(16) 0.879(3) 0.069(7) Uiso 0.200(10) 1 d D U P A 2
H11D H -0.067126 0.696383 0.957591 0.104 Uiso 0.200(10) 1 calc R U P A 2
H11E H -0.077879 0.682484 0.784333 0.104 Uiso 0.200(10) 1 calc R U P A 2
H11F H -0.088276 0.626046 0.901870 0.104 Uiso 0.200(10) 1 calc R U P A 2
C12' C 0.0686(11) 0.6610(12) 1.024(2) 0.082(6) Uiso 0.200(10) 1 d D . P A 2
H12D H 0.034745 0.691184 1.078150 0.122 Uiso 0.200(10) 1 calc R U P A 2
H12E H 0.070683 0.620541 1.077721 0.122 Uiso 0.200(10) 1 calc R U P A 2
H12F H 0.123082 0.678377 1.014639 0.122 Uiso 0.200(10) 1 calc R U P A 2
C13 C 0.24524(13) 0.59328(10) 0.4719(3) 0.0410(5) Uani 1 1 d . . . . .
H13A H 0.269053 0.633906 0.509358 0.049 Uiso 1 1 calc R U . . .
C14 C 0.30997(15) 0.54144(12) 0.4819(3) 0.0580(7) Uani 1 1 d . . . . .
H14A H 0.324180 0.534374 0.586037 0.087 Uiso 1 1 calc R U . . .
H14B H 0.357782 0.555015 0.426949 0.087 Uiso 1 1 calc R U . . .
H14C H 0.289272 0.501818 0.439180 0.087 Uiso 1 1 calc R U . . .
C15 C 0.22004(18) 0.60368(15) 0.3105(3) 0.0586(7) Uani 1 1 d . . . . .
H15A H 0.195713 0.564605 0.271712 0.088 Uiso 1 1 calc R U . . .
H15B H 0.267382 0.614623 0.251140 0.088 Uiso 1 1 calc R U . . .
H15C H 0.180893 0.638452 0.305382 0.088 Uiso 1 1 calc R U . . .
C21 C 0.04441(16) 0.750000 0.4703(3) 0.0321(6) Uani 1 2 d S T P . .
C22 C 0.00549(12) 0.69353(10) 0.4295(2) 0.0366(5) Uani 1 1 d . . . . .
H22A H 0.029264 0.654041 0.456132 0.044 Uiso 1 1 calc R U . . .
C23 C -0.06692(12) 0.69307(11) 0.3513(2) 0.0414(5) Uani 1 1 d . . . . .
H23A H -0.091360 0.653722 0.325697 0.050 Uiso 1 1 calc R U . . .
C24 C -0.10336(16) 0.750000 0.3108(3) 0.0395(7) Uani 1 2 d S T P . .
H24A H -0.152270 0.749999 0.256491 0.047 Uiso 1 2 calc R U P . .

loop_
_atom_site_aniso_label
_atom_site_aniso_U_11
_atom_site_aniso_U_22
_atom_site_aniso_U_33
_atom_site_aniso_U_23
_atom_site_aniso_U_13
_atom_site_aniso_U_12
Al1 0.0288(3) 0.0235(4) 0.0250(4) 0.000 -0.0026(3) 0.000
F1 0.0427(8) 0.0380(9) 0.0337(8) 0.000 0.0084(7) 0.000
N1 0.0277(7) 0.0219(7) 0.0286(7) 0.0007(6) -0.0016(6) -0.0002(6)
C1 0.0272(8) 0.0252(9) 0.0281(9) 0.0017(7) -0.0009(7) 0.0017(7)
C2 0.0295(12) 0.0313(14) 0.0324(14) 0.000 -0.0078(11) 0.000
C3 0.0399(10) 0.0312(11) 0.0416(11) 0.0072(9) -0.0104(9) -0.0011(8)
C4 0.0308(9) 0.0255(9) 0.0343(10) 0.0042(8) -0.0075(8) -0.0016(7)
C5 0.0356(9) 0.0368(11) 0.0415(11) 0.0083(10) -0.0070(9) -0.0077(8)
C6 0.0389(11) 0.0436(13) 0.0632(15) 0.0170(12) -0.0107(11) -0.0142(10)
C7 0.0522(13) 0.0325(12) 0.0764(17) 0.0076(12) -0.0230(13) -0.0119(10)
C8 0.0510(12) 0.0256(10) 0.0664(15) -0.0064(11) -0.0134(11) -0.0020(9)
C9 0.0386(10) 0.0256(9) 0.0426(11) -0.0006(9) -0.0099(9) 0.0006(8)
C10 0.0345(16) 0.065(3) 0.049(2) -0.0050(17) 0.0134(14) -0.0176(16)
C11 0.0472(19) 0.058(2) 0.066(3) 0.012(2) 0.0204(19) 0.0083(17)
C12 0.0525(19) 0.114(4) 0.0412(18) 0.000(2) 0.0049(14) 0.005(2)
C13 0.0428(11) 0.0313(11) 0.0488(12) -0.0128(10) -0.0001(9) 0.0034(9)
C14 0.0479(12) 0.0416(13) 0.084(2) -0.0213(13) -0.0021(13) 0.0065(11)
C15 0.0673(15) 0.0622(17) 0.0463(13) -0.0126(13) -0.0022(12) 0.0022(13)
C21 0.0323(12) 0.0378(15) 0.0261(13) 0.000 -0.0045(10) 0.000
C22 0.0368(9) 0.0342(11) 0.0387(11) -0.0017(9) -0.0074(9) 0.0009(8)
C23 0.0370(10) 0.0447(13) 0.0426(11) -0.0058(10) -0.0047(9) -0.0070(9)
C24 0.0279(13) 0.058(2) 0.0326(14) 0.000 -0.0035(11) 0.000

loop_
_atom_type_symbol
_atom_type_description
_atom_type_scat_dispersion_real
_atom_type_scat_dispersion_imag
_atom_type_scat_source
C C 0.0181 0.0091 'International Tables Vol C Tables 4.2.6.8 and 6.1.1.4'
H H 0.0000 0.0000 'International Tables Vol C Tables 4.2.6.8 and 6.1.1.4'
Al Al 0.2130 0.2455 'International Tables Vol C Tables 4.2.6.8 and 6.1.1.4'
F F 0.0727 0.0534 'International Tables Vol C Tables 4.2.6.8 and 6.1.1.4'
N N 0.0311 0.0180 'International Tables Vol C Tables 4.2.6.8 and 6.1.1.4'

loop_
_geom_angle_atom_site_label_1
_geom_angle_atom_site_label_2
_geom_angle_atom_site_label_3
_geom_angle
_geom_angle_site_symmetry_1
_geom_angle_site_symmetry_3
_geom_angle_publ_flag
F1 Al1 N1 106.33(6) . 7_575 ?
F1 Al1 N1 106.33(6) . . ?
N1 Al1 N1 97.07(10) 7_575 . ?
F1 Al1 C21 111.35(11) . . ?
N1 Al1 C21 117.13(7) 7_575 . ?
N1 Al1 C21 117.13(7) . . ?
C1 N1 C4 118.48(15) . . ?
C1 N1 Al1 119.60(12) . . ?
C4 N1 Al1 121.60(12) . . ?
N1 C1 C2 122.97(17) . . ?
N1 C1 C3 119.80(16) . . ?
C2 C1 C3 117.22(17) . . ?
C1 C2 C1 127.2(2) 7_575 . ?
C5 C4 C9 121.76(19) . . ?
C5 C4 N1 118.64(18) . . ?
C9 C4 N1 119.55(17) . . ?
C6 C5 C4 117.5(2) . . ?
C6 C5 C10 119.9(3) . . ?
C4 C5 C10 122.6(3) . . ?
C6 C5 C10' 116.9(15) . . ?
C4 C5 C10' 125.2(15) . . ?
C7 C6 C5 121.7(2) . . ?
C6 C7 C8 119.8(2) . . ?
C7 C8 C9 121.4(2) . . ?
C8 C9 C4 117.8(2) . . ?
C8 C9 C13 119.6(2) . . ?
C4 C9 C13 122.62(18) . . ?
C5 C10 C11 109.5(4) . . ?
C5 C10 C12 109.7(4) . . ?
C11 C10 C12 109.3(4) . . ?
C5 C10' C11' 129(2) . . ?
C5 C10' C12' 119.1(17) . . ?
C11' C10' C12' 106.0(13) . . ?
C9 C13 C15 110.76(19) . . ?
C9 C13 C14 111.7(2) . . ?
C15 C13 C14 110.5(2) . . ?
C22 C21 C22 115.8(2) 7_575 . ?
C22 C21 Al1 121.94(12) 7_575 . ?
C22 C21 Al1 121.94(12) . . ?
C23 C22 C21 122.5(2) . . ?
C24 C23 C22 120.2(2) . . ?
C23 C24 C23 118.8(3) . 7_575 ?

loop_
_geom_bond_atom_site_label_1
_geom_bond_atom_site_label_2
_geom_bond_distance
_geom_bond_site_symmetry_2
_geom_bond_publ_flag
Al1 F1 1.6737(17) . ?
Al1 N1 1.8908(16) 7_575 ?
Al1 N1 1.8909(16) . ?
Al1 C21 1.976(3) . ?
N1 C1 1.341(2) . ?
N1 C4 1.453(2) . ?
C1 C2 1.398(2) . ?
C1 C3 1.501(3) . ?
C4 C5 1.403(3) . ?
C4 C9 1.406(3) . ?
C5 C6 1.397(3) . ?
C5 C10 1.503(4) . ?
C5 C10' 1.514(16) . ?
C6 C7 1.374(4) . ?
C7 C8 1.379(4) . ?
C8 C9 1.394(3) . ?
C9 C13 1.518(3) . ?
C10 C11 1.532(5) . ?
C10 C12 1.561(7) . ?
C10' C11' 1.557(14) . ?
C10' C12' 1.563(15) . ?
C13 C15 1.531(3) . ?
C13 C14 1.534(3) . ?
C21 C22 1.401(2) 7_575 ?
C21 C22 1.401(2) . ?
C22 C23 1.396(3) . ?
C23 C24 1.390(3) . ?
